data_2017532
loop_
_publ_author_name
'Becerra, Diana'
'Insuasty, Braulio'
'Cobo, Justo'
'Glidewell, Christopher'

_publ_section_title
;
 Hydrogen-bonding patterns in 3-alkyl-3-hydroxyindolin-2-ones
;
_journal_coeditor_code SQ3233
_journal_issue 2
_journal_name_full 'Acta Crystallographica Section C'
_journal_page_first o79
_journal_page_last o86
_journal_paper_doi 10.1107/S0108270110001058
_journal_volume 66
_journal_year 2010
_chemical_formula_iupac 'C16 H12 Cl N O3'
_chemical_formula_moiety 'C16 H12 Cl N O3'
_chemical_formula_sum 'C16 H12 Cl N O3'
_chemical_formula_weight 301.72
_chemical_name_systematic
;
3-hydroxy-3-[(4-chlorobenzoyl)methyl]indolin-2-one
;
_space_group_IT_number 2
_symmetry_cell_setting triclinic
_symmetry_space_group_name_Hall '-P 1'
_symmetry_space_group_name_H-M 'P -1'
_atom_sites_solution_hydrogens geom
_atom_sites_solution_primary direct
_atom_sites_solution_secondary difmap
_cell_angle_alpha 99.30(3)
_cell_angle_beta 101.82(4)
_cell_angle_gamma 96.33(3)
_cell_formula_units_Z 2
_cell_length_a 6.987(2)
_cell_length_b 7.689(4)
_cell_length_c 12.907(4)
_cell_measurement_reflns_used 2720
_cell_measurement_temperature 120(2)
_cell_measurement_theta_max 26.00
_cell_measurement_theta_min 3.08
_cell_volume 662.4(5)
_computing_cell_refinement 'DIRAX/LSQ (Duisenberg <i>et al.</i>,  2000)'
_computing_data_collection 'COLLECT (Nonius, 1999)'
_computing_data_reduction 'EVALCCD (Duisenberg <i>et al.</i>,  2003)'
_computing_molecular_graphics 'PLATON (Spek, 2009)'
_computing_publication_material
;
SHELXL97 (Sheldrick, 2008) and PLATON (Spek, 2009)
;
_computing_structure_refinement 'SHELXL97 (Sheldrick, 2008)'
_computing_structure_solution 'SIR2004 (Burla <i>et al.</i>,  2005)'
_diffrn_ambient_temperature 120(2)
_diffrn_detector_area_resol_mean 9.091
_diffrn_measured_fraction_theta_full 0.998
_diffrn_measured_fraction_theta_max 0.998
_diffrn_measurement_device_type 'Bruker Nonius KappaCCD area-detector'
_diffrn_measurement_method '\f and \w scans'
_diffrn_radiation_monochromator graphite
_diffrn_radiation_source 'Bruker Nonius FR591 rotating anode'
_diffrn_radiation_type 'Mo K\a'
_diffrn_radiation_wavelength 0.71073
_diffrn_reflns_av_R_equivalents 0.0000
_diffrn_reflns_av_sigmaI/netI 0.0404
_diffrn_reflns_limit_h_max 8
_diffrn_reflns_limit_h_min -8
_diffrn_reflns_limit_k_max 9
_diffrn_reflns_limit_k_min -9
_diffrn_reflns_limit_l_max 15
_diffrn_reflns_limit_l_min -15
_diffrn_reflns_number 2604
_diffrn_reflns_theta_full 26.00
_diffrn_reflns_theta_max 26.00
_diffrn_reflns_theta_min 3.08
_diffrn_standards_decay_% 0
_diffrn_standards_interval_count 0
_diffrn_standards_interval_time 0
_diffrn_standards_number 0
_exptl_absorpt_coefficient_mu 0.298
_exptl_absorpt_correction_T_max 0.971
_exptl_absorpt_correction_T_min 0.920
_exptl_absorpt_correction_type multi-scan
_exptl_absorpt_process_details '(SADABS; Sheldrick, 2003)'
_exptl_crystal_colour yellow-brown
_exptl_crystal_density_diffrn 1.513
_exptl_crystal_density_method 'not measured'
_exptl_crystal_description plate
_exptl_crystal_F_000 312
_exptl_crystal_size_max 0.34
_exptl_crystal_size_mid 0.22
_exptl_crystal_size_min 0.10
_refine_diff_density_max 0.251
_refine_diff_density_min -0.397
_refine_ls_extinction_method none
_refine_ls_goodness_of_fit_ref 1.066
_refine_ls_hydrogen_treatment constr
_refine_ls_matrix_type full
_refine_ls_number_parameters 191
_refine_ls_number_reflns 2604
_refine_ls_number_restraints 0
_refine_ls_restrained_S_all 1.066
_refine_ls_R_factor_all 0.0635
_refine_ls_R_factor_gt 0.0431
_refine_ls_shift/su_max 0.001
_refine_ls_shift/su_mean 0.000
_refine_ls_structure_factor_coef Fsqd
_refine_ls_weighting_details 'w = 1/[\s^2^(Fo^2^)+(0.0495P)^2^+0.4161P] where P=(Fo^2^+2Fc^2^)/3'
_refine_ls_weighting_scheme calc
_refine_ls_wR_factor_gt 0.1008
_refine_ls_wR_factor_ref 0.1140
_reflns_number_gt 2051
_reflns_number_total 2604
_reflns_threshold_expression I>2\s(I)
_cod_data_source_file sq3233.cif
_cod_data_source_block IV
_cod_database_code 2017532
_cod_database_fobs_code 2017532

loop_
_symmetry_equiv_pos_as_xyz
'x, y, z'
'-x, -y, -z'

loop_
_atom_site_type_symbol
_atom_site_label
_atom_site_fract_x
_atom_site_fract_y
_atom_site_fract_z
_atom_site_U_iso_or_equiv
_atom_site_adp_type
_atom_site_calc_flag
_atom_site_refinement_flags
_atom_site_occupancy
_atom_site_disorder_assembly
_atom_site_disorder_group
N N1 0.0637(3) 0.3242(2) 0.57555(15) 0.0198(4) Uani d . 1 . .
H H1 -0.0486 0.3652 0.5571 0.024 Uiso calc R 1 . .
C C2 0.2389(3) 0.4025(3) 0.56735(18) 0.0187(5) Uani d . 1 . .
C C3 0.3969(3) 0.2882(3) 0.60392(18) 0.0182(5) Uani d . 1 . .
C C3a 0.2787(3) 0.1435(3) 0.63915(18) 0.0195(5) Uani d . 1 . .
C C4 0.3314(4) -0.0039(3) 0.67840(18) 0.0219(5) Uani d . 1 . .
H H4 0.4654 -0.0236 0.6918 0.026 Uiso calc R 1 . .
C C5 0.1862(4) -0.1234(3) 0.69815(19) 0.0241(5) Uani d . 1 . .
H H5 0.2208 -0.2246 0.7272 0.029 Uiso calc R 1 . .
C C6 -0.0086(4) -0.0960(3) 0.67581(19) 0.0238(5) Uani d . 1 . .
H H6 -0.1066 -0.1792 0.6898 0.029 Uiso calc R 1 . .
C C7 -0.0648(3) 0.0495(3) 0.63360(18) 0.0218(5) Uani d . 1 . .
H H7 -0.1994 0.0665 0.6165 0.026 Uiso calc R 1 . .
C C7a 0.0821(3) 0.1679(3) 0.61746(17) 0.0191(5) Uani d . 1 . .
O O2 0.2681(2) 0.5370(2) 0.52970(13) 0.0219(4) Uani d . 1 . .
O O3 0.4575(2) 0.2122(2) 0.51023(12) 0.0210(4) Uani d . 1 . .
H H3 0.5498 0.2915 0.5020 0.032 Uiso d R 1 . .
C C31 0.5768(3) 0.3936(3) 0.68514(18) 0.0201(5) Uani d . 1 . .
H H31A 0.6705 0.3103 0.7047 0.024 Uiso calc R 1 . .
H H31B 0.6426 0.4799 0.6496 0.024 Uiso calc R 1 . .
C C32 0.5399(3) 0.4941(3) 0.78720(19) 0.0200(5) Uani d . 1 . .
O O32 0.3728(2) 0.5017(2) 0.79844(13) 0.0268(4) Uani d . 1 . .
C C321 0.7157(3) 0.5886(3) 0.87034(18) 0.0199(5) Uani d . 1 . .
C C322 0.9053(4) 0.5893(3) 0.85359(19) 0.0223(5) Uani d . 1 . .
H H322 0.9243 0.5245 0.7882 0.027 Uiso calc R 1 . .
C C323 1.0668(4) 0.6823(3) 0.9300(2) 0.0240(5) Uani d . 1 . .
H H323 1.1962 0.6835 0.9175 0.029 Uiso calc R 1 . .
C C324 1.0370(4) 0.7728(3) 1.02429(19) 0.0228(5) Uani d . 1 . .
Cl Cl34 1.24115(9) 0.88843(8) 1.11917(5) 0.03051(19) Uani d . 1 . .
C C325 0.8504(4) 0.7723(3) 1.0448(2) 0.0258(5) Uani d . 1 . .
H H325 0.8327 0.8346 1.1112 0.031 Uiso calc R 1 . .
C C326 0.6909(4) 0.6798(3) 0.96712(19) 0.0243(5) Uani d . 1 . .
H H326 0.5617 0.6784 0.9801 0.029 Uiso calc R 1 . .

loop_
_atom_site_aniso_label
_atom_site_aniso_U_11
_atom_site_aniso_U_22
_atom_site_aniso_U_33
_atom_site_aniso_U_12
_atom_site_aniso_U_13
_atom_site_aniso_U_23
N1 0.0132(9) 0.0232(10) 0.0244(10) 0.0049(8) 0.0046(8) 0.0063(8)
C2 0.0168(11) 0.0205(12) 0.0178(11) 0.0033(9) 0.0032(9) 0.0016(9)
C3 0.0159(11) 0.0196(12) 0.0209(12) 0.0057(9) 0.0061(9) 0.0040(9)
C3a 0.0169(11) 0.0209(12) 0.0206(12) 0.0041(9) 0.0052(9) 0.0013(9)
C4 0.0212(12) 0.0215(12) 0.0229(12) 0.0073(10) 0.0042(10) 0.0027(9)
C5 0.0286(13) 0.0195(12) 0.0264(13) 0.0065(10) 0.0086(11) 0.0059(10)
C6 0.0243(13) 0.0215(12) 0.0261(13) 0.0001(10) 0.0098(10) 0.0029(10)
C7 0.0185(12) 0.0232(12) 0.0232(12) 0.0018(10) 0.0064(10) 0.0015(10)
C7a 0.0201(12) 0.0209(12) 0.0162(11) 0.0046(9) 0.0041(9) 0.0021(9)
O2 0.0167(8) 0.0229(9) 0.0280(9) 0.0044(7) 0.0049(7) 0.0094(7)
O3 0.0168(8) 0.0223(8) 0.0243(9) 0.0022(7) 0.0082(7) 0.0011(7)
C31 0.0161(11) 0.0232(12) 0.0221(12) 0.0057(9) 0.0042(9) 0.0061(10)
C32 0.0190(12) 0.0183(11) 0.0248(12) 0.0043(9) 0.0059(10) 0.0076(9)
O32 0.0161(9) 0.0337(10) 0.0296(10) 0.0056(7) 0.0062(7) 0.0007(8)
C321 0.0181(12) 0.0193(12) 0.0225(12) 0.0044(9) 0.0028(10) 0.0060(9)
C322 0.0207(12) 0.0268(12) 0.0202(12) 0.0057(10) 0.0058(10) 0.0035(10)
C323 0.0173(12) 0.0282(13) 0.0284(13) 0.0046(10) 0.0060(10) 0.0088(10)
C324 0.0203(12) 0.0217(12) 0.0237(12) 0.0011(10) -0.0010(10) 0.0057(10)
Cl34 0.0247(3) 0.0338(4) 0.0277(3) -0.0007(3) -0.0012(3) 0.0030(3)
C325 0.0266(13) 0.0273(13) 0.0228(13) 0.0064(11) 0.0060(10) 0.0008(10)
C326 0.0204(12) 0.0270(13) 0.0280(13) 0.0075(10) 0.0086(10) 0.0053(10)

loop_
_atom_type_symbol
_atom_type_description
_atom_type_scat_dispersion_real
_atom_type_scat_dispersion_imag
_atom_type_scat_source
C C 0.0033 0.0016 'International Tables Vol C Tables 4.2.6.8 and 6.1.1.4'
H H 0.0000 0.0000 'International Tables Vol C Tables 4.2.6.8 and 6.1.1.4'
Cl Cl 0.1484 0.1585 'International Tables Vol C Tables 4.2.6.8 and 6.1.1.4'
N N 0.0061 0.0033 'International Tables Vol C Tables 4.2.6.8 and 6.1.1.4'
O O 0.0106 0.0060 'International Tables Vol C Tables 4.2.6.8 and 6.1.1.4'

loop_
_geom_angle_atom_site_label_1
_geom_angle_atom_site_label_2
_geom_angle_atom_site_label_3
_geom_angle_site_symmetry_1
_geom_angle_site_symmetry_3
_geom_angle
_geom_angle_publ_flag
C2 N1 C7a . . 111.1(2) ?
C2 N1 H1 . . 124.4 ?
C7a N1 H1 . . 124.4 ?
O2 C2 N1 . . 126.0(2) ?
O2 C2 C3 . . 125.0(2) ?
N1 C2 C3 . . 108.88(19) ?
O3 C3 C3a . . 108.34(18) ?
O3 C3 C31 . . 108.62(18) ?
C3a C3 C31 . . 117.46(19) ?
O3 C3 C2 . . 106.75(18) ?
C3a C3 C2 . . 101.63(18) ?
C31 C3 C2 . . 113.39(19) ?
C4 C3a C7a . . 119.8(2) ?
C4 C3a C3 . . 131.3(2) ?
C7a C3a C3 . . 108.7(2) ?
C3a C4 C5 . . 118.9(2) ?
C3a C4 H4 . . 120.6 ?
C5 C4 H4 . . 120.6 ?
C6 C5 C4 . . 120.1(2) ?
C6 C5 H5 . . 119.9 ?
C4 C5 H5 . . 119.9 ?
C5 C6 C7 . . 121.6(2) ?
C5 C6 H6 . . 119.2 ?
C7 C6 H6 . . 119.2 ?
C7a C7 C6 . . 117.0(2) ?
C7a C7 H7 . . 121.5 ?
C6 C7 H7 . . 121.5 ?
C7 C7a C3a . . 122.4(2) ?
C7 C7a N1 . . 128.0(2) ?
C3a C7a N1 . . 109.5(2) ?
C3 O3 H3 . . 105.8 ?
C32 C31 C3 . . 116.39(19) ?
C32 C31 H31A . . 108.2 ?
C3 C31 H31A . . 108.2 ?
C32 C31 H31B . . 108.2 ?
C3 C31 H31B . . 108.2 ?
H31A C31 H31B . . 107.3 ?
O32 C32 C321 . . 122.2(2) ?
O32 C32 C31 . . 120.8(2) ?
C321 C32 C31 . . 117.0(2) ?
C326 C321 C322 . . 118.7(2) ?
C326 C321 C32 . . 119.6(2) ?
C322 C321 C32 . . 121.7(2) ?
C323 C322 C321 . . 121.2(2) ?
C323 C322 H322 . . 119.4 ?
C321 C322 H322 . . 119.4 ?
C324 C323 C322 . . 118.6(2) ?
C324 C323 H323 . . 120.7 ?
C322 C323 H323 . . 120.7 ?
C323 C324 C325 . . 121.9(2) ?
C323 C324 Cl34 . . 118.0(2) ?
C325 C324 Cl34 . . 120.2(2) ?
C326 C325 C324 . . 118.6(2) ?
C326 C325 H325 . . 120.7 ?
C324 C325 H325 . . 120.7 ?
C325 C326 C321 . . 121.0(2) ?
C325 C326 H326 . . 119.5 ?
C321 C326 H326 . . 119.5 ?

loop_
_geom_bond_atom_site_label_1
_geom_bond_atom_site_label_2
_geom_bond_site_symmetry_2
_geom_bond_distance
_geom_bond_publ_flag
N1 C2 . 1.336(3) ?
N1 C7a . 1.403(3) ?
N1 H1 . 0.8800 ?
C2 O2 . 1.227(3) ?
C2 C3 . 1.532(3) ?
C3 O3 . 1.421(3) ?
C3 C3a . 1.497(3) ?
C3 C31 . 1.516(3) ?
C3a C4 . 1.370(3) ?
C3a C7a . 1.384(3) ?
C4 C5 . 1.384(3) ?
C4 H4 . 0.9500 ?
C5 C6 . 1.380(3) ?
C5 H5 . 0.9500 ?
C6 C7 . 1.381(3) ?
C6 H6 . 0.9500 ?
C7 C7a . 1.367(3) ?
C7 H7 . 0.9500 ?
O3 H3 . 0.8726 ?
C31 C32 . 1.501(3) ?
C31 H31A . 0.9900 ?
C31 H31B . 0.9900 ?
C32 O32 . 1.212(3) ?
C32 C321 . 1.483(3) ?
C321 C326 . 1.384(3) ?
C321 C322 . 1.385(3) ?
C322 C323 . 1.376(3) ?
C322 H322 . 0.9500 ?
C323 C324 . 1.368(4) ?
C323 H323 . 0.9500 ?
C324 C325 . 1.382(4) ?
C324 Cl34 . 1.726(3) ?
C325 C326 . 1.375(4) ?
C325 H325 . 0.9500 ?
C326 H326 . 0.9500 ?

loop_
_geom_hbond_atom_site_label_D
_geom_hbond_atom_site_label_H
_geom_hbond_atom_site_label_A
_geom_hbond_site_symmetry_A
_geom_hbond_distance_DH
_geom_hbond_distance_HA
_geom_hbond_distance_DA
_geom_hbond_angle_DHA
_geom_hbond_publ_flag
N1 H1 O2 2_566 0.88 2.00 2.843(3) 160 no
O3 H3 O2 2_666 0.87 1.88 2.752(3) 174 no
C31 H31B O2 2_666 0.99 2.50 3.276(3) 135 no
C323 H323 O32 1_655 0.95 2.51 3.281(4) 138 no
C325 H325 Cg1 2_667 0.95 2.97 3.890(3) 164 no

loop_
_geom_torsion_atom_site_label_1
_geom_torsion_atom_site_label_2
_geom_torsion_atom_site_label_3
_geom_torsion_atom_site_label_4
_geom_torsion_site_symmetry_1
_geom_torsion_site_symmetry_2
_geom_torsion_site_symmetry_3
_geom_torsion_site_symmetry_4
_geom_torsion
_geom_torsion_publ_flag
C7a N1 C2 O2 . . . . 177.1(2) ?
C7a N1 C2 C3 . . . . 1.8(3) ?
O2 C2 C3 O3 . . . . -65.3(3) ?
N1 C2 C3 O3 . . . . 110.0(2) ?
O2 C2 C3 C3a . . . . -178.7(2) ?
N1 C2 C3 C3a . . . . -3.4(2) ?
O2 C2 C3 C31 . . . . 54.3(3) ?
N1 C2 C3 C31 . . . . -130.4(2) ?
O3 C3 C3a C4 . . . . 66.2(3) ?
C31 C3 C3a C4 . . . . -57.3(3) ?
C2 C3 C3a C4 . . . . 178.4(2) ?
O3 C3 C3a C7a . . . . -108.4(2) ?
C31 C3 C3a C7a . . . . 128.2(2) ?
C2 C3 C3a C7a . . . . 3.8(2) ?
C7a C3a C4 C5 . . . . -1.6(3) ?
C3 C3a C4 C5 . . . . -175.7(2) ?
C3a C4 C5 C6 . . . . 1.7(4) ?
C4 C5 C6 C7 . . . . 0.0(4) ?
C5 C6 C7 C7a . . . . -1.6(3) ?
C6 C7 C7a C3a . . . . 1.7(3) ?
C6 C7 C7a N1 . . . . 179.7(2) ?
C4 C3a C7a C7 . . . . -0.1(4) ?
C3 C3a C7a C7 . . . . 175.2(2) ?
C4 C3a C7a N1 . . . . -178.4(2) ?
C3 C3a C7a N1 . . . . -3.1(3) ?
C2 N1 C7a C7 . . . . -177.4(2) ?
C2 N1 C7a C3a . . . . 0.8(3) ?
O3 C3 C31 C32 . . . . 176.17(17) ?
C3a C3 C31 C32 . . . . -60.5(3) ?
C2 C3 C31 C32 . . . . 57.7(3) ?
C3 C31 C32 O32 . . . . -6.3(3) ?
C3 C31 C32 C321 . . . . 176.27(19) ?
O32 C32 C321 C326 . . . . 4.1(3) ?
C31 C32 C321 C326 . . . . -178.5(2) ?
O32 C32 C321 C322 . . . . -175.4(2) ?
C31 C32 C321 C322 . . . . 2.0(3) ?
C326 C321 C322 C323 . . . . -1.6(3) ?
C32 C321 C322 C323 . . . . 177.9(2) ?
C321 C322 C323 C324 . . . . 0.9(4) ?
C322 C323 C324 C325 . . . . 0.4(4) ?
C322 C323 C324 Cl34 . . . . 179.96(18) ?
C323 C324 C325 C326 . . . . -0.9(4) ?
Cl34 C324 C325 C326 . . . . 179.56(18) ?
C324 C325 C326 C321 . . . . 0.1(4) ?
C322 C321 C326 C325 . . . . 1.1(3) ?
C32 C321 C326 C325 . . . . -178.4(2) ?

loop_
_cod_related_entry_id
_cod_related_entry_database
_cod_related_entry_code
1 ChemSpider 289030
